data_2014392
loop_
_publ_author_name
'Vasconcelos, Thatyana R. A.'
'de Souza, Marcus V. N.'
'Wardell, Solange M. S. V.'
'Wardell, James L.'
'Low, John N.'
'Glidewell, Christopher'

_publ_section_title
;
 Simple chains in methyl 3,5-dinitrobenzoate, isolated molecules in
 isopropyl 3,5-dinitrobenzoate, and a three-dimensional framework
 containing double and sextuple helices in benzyl 3,5-dinitrobenzoate,
 all at 120 K
;
_journal_coeditor_code SK1889
_journal_issue 1
_journal_name_full 'Acta Crystallographica Section C'
_journal_page_first o26
_journal_page_last o29
_journal_paper_doi 10.1107/S0108270105038631
_journal_volume 62
_journal_year 2006
_chemical_formula_iupac 'C14 H10 N2 O6'
_chemical_formula_moiety 'C14 H10 N2 O6'
_chemical_formula_sum 'C14 H10 N2 O6'
_chemical_formula_weight 302.24
_chemical_name_systematic
;
Benzyl 3,5-dinitrobenzoate?
;
_space_group_IT_number 86
_symmetry_cell_setting tetragonal
_symmetry_space_group_name_Hall '-P 4bc'
_symmetry_space_group_name_H-M 'P 42/n :2'
_atom_sites_solution_hydrogens geom
_atom_sites_solution_primary direct
_atom_sites_solution_secondary difmap
_cell_angle_alpha 90.00
_cell_angle_beta 90.00
_cell_angle_gamma 90.00
_cell_formula_units_Z 8
_cell_length_a 20.8531(5)
_cell_length_b 20.8531(5)
_cell_length_c 6.0377(2)
_cell_measurement_reflns_used 3000
_cell_measurement_temperature 120(2)
_cell_measurement_theta_max 27.51
_cell_measurement_theta_min 3.09
_cell_volume 2625.50(12)
_computing_cell_refinement 'DENZO (Otwinowski & Minor, 1997) and COLLECT'
_computing_data_collection 'COLLECT (Hooft, 1999)'
_computing_data_reduction 'DENZO and COLLECT'
_computing_molecular_graphics 'PLATON (Spek, 2003)'
_computing_publication_material 'SHELXL97 and PRPKAPPA (Ferguson, 1999)'
_computing_structure_refinement 'OSCAIL and SHELXL97 (Sheldrick, 1997)'
_computing_structure_solution 'OSCAIL (McArdle, 2003) and SHELXS97 (Sheldrick, 1997)'
_diffrn_ambient_temperature 120(2)
_diffrn_detector_area_resol_mean 9.091
_diffrn_measured_fraction_theta_full 0.995
_diffrn_measured_fraction_theta_max 0.995
_diffrn_measurement_device_type 'Nonius KappaCCD'
_diffrn_measurement_method '\f and \w scans'
_diffrn_radiation_monochromator graphite
_diffrn_radiation_source 'Bruker-Nonius FR91 rotating anode'
_diffrn_radiation_type 'Mo K\a'
_diffrn_radiation_wavelength 0.71073
_diffrn_reflns_av_R_equivalents 0.0526
_diffrn_reflns_av_sigmaI/netI 0.0392
_diffrn_reflns_limit_h_max 26
_diffrn_reflns_limit_h_min -27
_diffrn_reflns_limit_k_max 27
_diffrn_reflns_limit_k_min -16
_diffrn_reflns_limit_l_max 7
_diffrn_reflns_limit_l_min -7
_diffrn_reflns_number 18873
_diffrn_reflns_theta_full 27.51
_diffrn_reflns_theta_max 27.51
_diffrn_reflns_theta_min 3.09
_diffrn_standards_decay_% nil
_exptl_absorpt_coefficient_mu 0.122
_exptl_absorpt_correction_T_max 0.995
_exptl_absorpt_correction_T_min 0.978
_exptl_absorpt_correction_type multi-scan
_exptl_absorpt_process_details '(SADABS; Sheldrick, 2003)'
_exptl_crystal_colour colourless
_exptl_crystal_density_diffrn 1.529
_exptl_crystal_density_method 'not measured'
_exptl_crystal_description needle
_exptl_crystal_F_000 1248
_exptl_crystal_size_max 0.22
_exptl_crystal_size_mid 0.06
_exptl_crystal_size_min 0.04
_refine_diff_density_max 0.243
_refine_diff_density_min -0.228
_refine_ls_extinction_method none
_refine_ls_goodness_of_fit_ref 1.053
_refine_ls_hydrogen_treatment constr
_refine_ls_matrix_type full
_refine_ls_number_parameters 199
_refine_ls_number_reflns 3000
_refine_ls_number_restraints 0
_refine_ls_restrained_S_all 1.053
_refine_ls_R_factor_all 0.0581
_refine_ls_R_factor_gt 0.0432
_refine_ls_shift/su_max 0.001
_refine_ls_shift/su_mean 0.000
_refine_ls_structure_factor_coef Fsqd
_refine_ls_weighting_details 'w=1/[\s^2^(Fo^2^)+(0.0355P)^2^+1.5651P] where P=(Fo^2^+2Fc^2^)/3'
_refine_ls_weighting_scheme calc
_refine_ls_wR_factor_gt 0.0958
_refine_ls_wR_factor_ref 0.1030
_reflns_number_gt 2413
_reflns_number_total 3000
_reflns_threshold_expression I>2\s(I)
_cod_data_source_file sk1889.cif
_cod_data_source_block III
_cod_original_sg_symbol_H-M 'P 42/n'
_cod_database_code 2014392
_cod_database_fobs_code 2014392

loop_
_symmetry_equiv_pos_as_xyz
'x, y, z'
'-y, x+1/2, z+1/2'
'-x+1/2, -y+1/2, z'
'y+1/2, -x, z+1/2'
'-x, -y, -z'
'y, -x+1/2, -z+1/2'
'x+1/2, y+1/2, -z'
'-y+1/2, x, -z+1/2'

loop_
_atom_site_label
_atom_site_fract_x
_atom_site_fract_y
_atom_site_fract_z
_atom_site_U_iso_or_equiv
_atom_site_adp_type
_atom_site_calc_flag
_atom_site_refinement_flags
_atom_site_occupancy
_atom_site_disorder_assembly
_atom_site_disorder_group
_atom_site_type_symbol
O1 0.49125(5) 0.44104(6) 0.1932(2) 0.0254(3) Uani d . 1 . . O
O11 0.52732(5) 0.40805(5) 0.52649(18) 0.0211(3) Uani d . 1 . . O
O31 0.74509(6) 0.32867(7) 0.5879(2) 0.0376(3) Uani d . 1 . . O
O32 0.81810(5) 0.37069(6) 0.3788(2) 0.0284(3) Uani d . 1 . . O
O51 0.75704(5) 0.47883(6) -0.2874(2) 0.0273(3) Uani d . 1 . . O
O52 0.66120(6) 0.51811(6) -0.3183(2) 0.0287(3) Uani d . 1 . . O
N3 0.76221(6) 0.36163(7) 0.4312(2) 0.0226(3) Uani d . 1 . . N
N5 0.70199(6) 0.48641(6) -0.2208(2) 0.0206(3) Uani d . 1 . . N
C1 0.60325(7) 0.42401(7) 0.2460(3) 0.0172(3) Uani d . 1 . . C
C2 0.64954(7) 0.39295(7) 0.3724(3) 0.0181(3) Uani d . 1 . . C
C3 0.71241(7) 0.39371(7) 0.2979(3) 0.0188(3) Uani d . 1 . . C
C4 0.73094(7) 0.42425(7) 0.1063(3) 0.0185(3) Uani d . 1 . . C
C5 0.68335(7) 0.45441(7) -0.0135(3) 0.0175(3) Uani d . 1 . . C
C6 0.61973(7) 0.45520(7) 0.0503(3) 0.0180(3) Uani d . 1 . . C
C11 0.53428(7) 0.42524(7) 0.3149(3) 0.0181(3) Uani d . 1 . . C
C12 0.46199(7) 0.41048(8) 0.6171(3) 0.0209(3) Uani d . 1 . . C
C21 0.42942(7) 0.34636(7) 0.5979(3) 0.0192(3) Uani d . 1 . . C
C22 0.43489(8) 0.30202(8) 0.7690(3) 0.0242(4) Uani d . 1 . . C
C23 0.40476(9) 0.24289(9) 0.7537(3) 0.0296(4) Uani d . 1 . . C
C24 0.36916(8) 0.22777(8) 0.5671(3) 0.0293(4) Uani d . 1 . . C
C25 0.36404(8) 0.27124(8) 0.3950(3) 0.0270(4) Uani d . 1 . . C
C26 0.39397(8) 0.33054(8) 0.4104(3) 0.0219(4) Uani d . 1 . . C
H2 0.6384 0.3718 0.5063 0.022 Uiso calc R 1 . . H
H4 0.7744 0.4246 0.0588 0.022 Uiso calc R 1 . . H
H6 0.5882 0.4764 -0.0367 0.022 Uiso calc R 1 . . H
H12A 0.4367 0.4431 0.5359 0.025 Uiso calc R 1 . . H
H12B 0.4638 0.4234 0.7748 0.025 Uiso calc R 1 . . H
H22 0.4594 0.3123 0.8968 0.029 Uiso calc R 1 . . H
H23 0.4085 0.2128 0.8711 0.036 Uiso calc R 1 . . H
H24 0.3482 0.1874 0.5573 0.035 Uiso calc R 1 . . H
H25 0.3401 0.2605 0.2664 0.032 Uiso calc R 1 . . H
H26 0.3902 0.3604 0.2924 0.026 Uiso calc R 1 . . H

loop_
_atom_site_aniso_label
_atom_site_aniso_U_11
_atom_site_aniso_U_22
_atom_site_aniso_U_33
_atom_site_aniso_U_12
_atom_site_aniso_U_13
_atom_site_aniso_U_23
C1 0.0169(7) 0.0146(7) 0.0201(8) -0.0015(6) -0.0002(6) -0.0025(6)
C2 0.0196(8) 0.0159(7) 0.0187(8) -0.0025(6) -0.0007(6) -0.0005(6)
C3 0.0183(8) 0.0171(8) 0.0210(8) 0.0011(6) -0.0031(6) -0.0015(6)
N3 0.0191(7) 0.0253(7) 0.0235(7) 0.0027(5) -0.0016(6) 0.0009(6)
O32 0.0155(6) 0.0409(7) 0.0287(7) 0.0048(5) -0.0011(5) 0.0001(6)
O31 0.0285(7) 0.0473(8) 0.0369(8) 0.0044(6) -0.0004(6) 0.0228(7)
C4 0.0164(7) 0.0173(8) 0.0218(8) -0.0009(6) 0.0004(6) -0.0026(6)
C5 0.0207(8) 0.0137(7) 0.0182(8) -0.0025(6) 0.0013(6) -0.0013(6)
N5 0.0222(7) 0.0188(7) 0.0206(7) -0.0022(5) 0.0009(6) 0.0004(6)
O52 0.0285(7) 0.0305(7) 0.0271(7) 0.0026(5) -0.0010(5) 0.0108(5)
O51 0.0220(6) 0.0325(7) 0.0275(7) -0.0003(5) 0.0074(5) 0.0030(5)
C6 0.0185(8) 0.0151(7) 0.0206(8) -0.0009(6) -0.0025(6) -0.0013(6)
C11 0.0187(8) 0.0152(7) 0.0204(8) -0.0015(6) -0.0013(6) 0.0012(6)
O1 0.0184(6) 0.0317(7) 0.0261(6) 0.0013(5) -0.0020(5) 0.0065(5)
O11 0.0150(5) 0.0283(6) 0.0199(6) -0.0014(4) 0.0014(5) 0.0028(5)
C12 0.0160(8) 0.0260(8) 0.0207(8) 0.0001(6) 0.0035(6) -0.0016(7)
C21 0.0147(7) 0.0211(8) 0.0218(8) 0.0026(6) 0.0037(6) 0.0004(6)
C22 0.0210(8) 0.0288(9) 0.0229(9) 0.0031(7) 0.0005(7) 0.0040(7)
C23 0.0294(10) 0.0261(9) 0.0334(10) 0.0044(7) 0.0049(8) 0.0102(8)
C24 0.0271(9) 0.0192(8) 0.0414(11) -0.0025(7) 0.0035(8) 0.0006(8)
C25 0.0250(9) 0.0243(9) 0.0318(10) -0.0023(7) -0.0032(7) -0.0018(7)
C26 0.0201(8) 0.0227(8) 0.0230(9) 0.0017(6) -0.0011(7) 0.0031(7)

loop_
_atom_type_symbol
_atom_type_description
_atom_type_scat_dispersion_real
_atom_type_scat_dispersion_imag
_atom_type_scat_source
C C 0.0033 0.0000 'International Tables Vol C Tables 4.2.6.8 and 6.1.1.4'
H H 0.0000 0.0000 'International Tables Vol C Tables 4.2.6.8 and 6.1.1.4'
N N 0.0061 0.0000 'International Tables Vol C Tables 4.2.6.8 and 6.1.1.4'
O O 0.0106 0.0000 'International Tables Vol C Tables 4.2.6.8 and 6.1.1.4'

loop_
_geom_angle_atom_site_label_1
_geom_angle_atom_site_label_2
_geom_angle_atom_site_label_3
_geom_angle
_geom_angle_publ_flag
C2 C1 C6 120.82(14) no
C2 C1 C11 121.48(14) no
C6 C1 C11 117.70(14) no
C3 C2 C1 118.23(15) no
C3 C2 H2 120.9 no
C1 C2 H2 120.9 no
C4 C3 C2 122.94(15) no
C4 C3 N3 118.11(14) no
C2 C3 N3 118.93(14) no
O32 N3 O31 124.45(14) no
O32 N3 C3 117.39(13) no
O31 N3 C3 118.15(13) no
C3 C4 C5 116.73(14) no
C3 C4 H4 121.6 no
C5 C4 H4 121.6 no
C4 C5 C6 123.37(15) no
C4 C5 N5 117.57(14) no
C6 C5 N5 119.06(14) no
O51 N5 O52 124.14(14) no
O51 N5 C5 117.88(13) no
O52 N5 C5 117.96(13) no
C5 C6 C1 117.92(14) no
C5 C6 H6 121.0 no
C1 C6 H6 121.0 no
O1 C11 O11 125.14(15) no
O1 C11 C1 123.40(15) no
O11 C11 C1 111.45(13) no
C11 O11 C12 116.61(12) no
O11 C12 C21 111.06(12) no
O11 C12 H12A 109.4 no
C21 C12 H12A 109.4 no
O11 C12 H12B 109.4 no
C21 C12 H12B 109.4 no
H12A C12 H12B 108.0 no
C22 C21 C26 119.35(15) no
C22 C21 C12 119.77(15) no
C26 C21 C12 120.88(14) no
C23 C22 C21 120.28(16) no
C23 C22 H22 119.9 no
C21 C22 H22 119.9 no
C24 C23 C22 119.95(16) no
C24 C23 H23 120.0 no
C22 C23 H23 120.0 no
C25 C24 C23 120.20(16) no
C25 C24 H24 119.9 no
C23 C24 H24 119.9 no
C24 C25 C26 119.93(17) no
C24 C25 H25 120.0 no
C26 C25 H25 120.0 no
C25 C26 C21 120.29(16) no
C25 C26 H26 119.9 no
C21 C26 H26 119.9 no

loop_
_geom_bond_atom_site_label_1
_geom_bond_atom_site_label_2
_geom_bond_site_symmetry_2
_geom_bond_distance
_geom_bond_publ_flag
C1 C2 . 1.391(2) no
C1 C6 . 1.392(2) no
C1 C11 . 1.497(2) no
C2 C3 . 1.386(2) no
C2 H2 . 0.95 no
C3 C4 . 1.376(2) no
C3 N3 . 1.474(2) no
N3 O32 . 1.2223(17) no
N3 O31 . 1.2224(18) no
C4 C5 . 1.380(2) no
C4 H4 . 0.95 no
C5 C6 . 1.381(2) no
C5 N5 . 1.471(2) no
N5 O51 . 1.2263(17) no
N5 O52 . 1.2275(17) no
C6 H6 . 0.95 no
C11 O1 . 1.2053(19) no
C11 O11 . 1.3350(19) no
O11 C12 . 1.4690(18) no
C12 C21 . 1.504(2) no
C12 H12A . 0.99 no
C12 H12B . 0.99 no
C21 C22 . 1.391(2) no
C21 C26 . 1.392(2) no
C22 C23 . 1.387(2) no
C22 H22 . 0.95 no
C23 C24 . 1.386(3) no
C23 H23 . 0.95 no
C24 C25 . 1.383(3) no
C24 H24 . 0.95 no
C25 C26 . 1.388(2) no
C25 H25 . 0.95 no
C26 H26 . 0.95 no

loop_
_geom_hbond_atom_site_label_D
_geom_hbond_atom_site_label_H
_geom_hbond_atom_site_label_A
_geom_hbond_site_symmetry_A
_geom_hbond_distance_DH
_geom_hbond_distance_HA
_geom_hbond_distance_DA
_geom_hbond_angle_DHA
_geom_hbond_publ_flag
C2 H2 O32 2_645 0.95 2.52 3.460(2) 170 y
C6 H6 O1 5_665 0.95 2.57 3.493(2) 164 y
C12 H12A O52 5_665 0.99 2.56 3.474(2) 154 y
C22 H22 O51 2_646 0.95 2.57 3.360(2) 140 y

loop_
_geom_torsion_atom_site_label_1
_geom_torsion_atom_site_label_2
_geom_torsion_atom_site_label_3
_geom_torsion_atom_site_label_4
_geom_torsion
_geom_torsion_publ_flag
C6 C1 C2 C3 -0.2(2) no
C11 C1 C2 C3 179.86(14) no
C1 C2 C3 C4 0.6(2) no
C1 C2 C3 N3 179.32(13) no
C4 C3 N3 O32 8.9(2) no
C2 C3 N3 O32 -169.88(14) no
C4 C3 N3 O31 -172.16(15) no
C2 C3 N3 O31 9.1(2) no
C2 C3 C4 C5 -0.6(2) no
N3 C3 C4 C5 -179.32(13) no
C3 C4 C5 C6 0.2(2) no
C3 C4 C5 N5 -178.99(13) no
C4 C5 N5 O51 7.5(2) no
C6 C5 N5 O51 -171.70(14) no
C4 C5 N5 O52 -173.68(14) no
C6 C5 N5 O52 7.1(2) no
C4 C5 C6 C1 0.2(2) no
N5 C5 C6 C1 179.36(13) no
C2 C1 C6 C5 -0.2(2) no
C11 C1 C6 C5 179.75(13) no
C2 C1 C11 O1 -166.04(15) no
C6 C1 C11 O1 14.0(2) no
C2 C1 C11 O11 15.2(2) no
C6 C1 C11 O11 -164.72(13) no
O1 C11 O11 C12 -1.7(2) no
C1 C11 O11 C12 177.03(12) no
C11 O11 C12 C21 93.65(16) no
O11 C12 C21 C22 89.93(17) no
O11 C12 C21 C26 -89.78(17) no
C26 C21 C22 C23 -0.7(2) no
C12 C21 C22 C23 179.61(15) no
C21 C22 C23 C24 0.2(3) no
C22 C23 C24 C25 0.6(3) no
C23 C24 C25 C26 -0.8(3) no
C24 C25 C26 C21 0.3(3) no
C22 C21 C26 C25 0.4(2) no
C12 C21 C26 C25 -179.86(15) no

loop_
_cod_related_entry_id
_cod_related_entry_database
_cod_related_entry_code
1 ChemSpider 451826
